data_4310657
loop_
_publ_author_name
'Paul V. Bernhardt'
'Jack M. Harrowfield'
'Yang Kim'
'George A. Koutsantonis'
'Young Hoon Lee'
'Pierre Thu\'ery'

_publ_section_title
;
 Functionalized Macrocycles from Functionalized Tetra-Amines: Pendent-Arm
 Macrocycles Derived from Dichloropivalic Acid
;
_journal_name_full 'Inorganic Chemistry'
_journal_page_first 1681
_journal_page_last 1688
_journal_paper_doi 10.1021/ic034913g
_journal_volume 43
_journal_year 2004
_chemical_formula_sum 'C13 H27 Cl2 Cu N5 O12'
_chemical_formula_weight 579.84
_space_group_IT_number 14
_symmetry_cell_setting monoclinic
_symmetry_space_group_name_Hall '-P 2ybc'
_symmetry_space_group_name_H-M 'P 1 21/c 1'
_atom_sites_solution_hydrogens geom
_atom_sites_solution_primary direct
_atom_sites_solution_secondary difmap
_audit_creation_method SHELXL-97
_cell_angle_alpha 90.00
_cell_angle_beta 99.051(3)
_cell_angle_gamma 90.00
_cell_formula_units_Z 4
_cell_length_a 8.2116(3)
_cell_length_b 20.1409(11)
_cell_length_c 13.2167(6)
_cell_measurement_reflns_used 14385
_cell_measurement_temperature 100(2)
_cell_measurement_theta_max 25.68
_cell_measurement_theta_min 2.92
_cell_volume 2158.68(17)
_computing_cell_refinement 'DENZO-SMN (Otwinowski & Minor, 1997)'
_computing_data_collection 'Kappa-CCD software (Nonius B.V., 1998)'
_computing_data_reduction 'DENZO-SMN (Otwinowski & Minor, 1997)'
_computing_molecular_graphics 'SHELXTL (Sheldrick, 1999)'
_computing_publication_material 'SHELXTL (Sheldrick, 1999)'
_computing_structure_refinement 'SHELXL-97 (Sheldrick, 1997)'
_computing_structure_solution 'SHELXS-97 (Sheldrick, 1990)'
_diffrn_ambient_temperature 100(2)
_diffrn_measured_fraction_theta_full 0.970
_diffrn_measured_fraction_theta_max 0.970
_diffrn_measurement_device_type 'Nonius Kappa-CCD'
_diffrn_measurement_method '\f scans'
_diffrn_radiation_monochromator graphite
_diffrn_radiation_source 'fine-focus sealed tube'
_diffrn_radiation_type MoK\a
_diffrn_radiation_wavelength 0.71073
_diffrn_reflns_av_R_equivalents 0.0634
_diffrn_reflns_av_sigmaI/netI 0.0566
_diffrn_reflns_limit_h_max 10
_diffrn_reflns_limit_h_min -9
_diffrn_reflns_limit_k_max 24
_diffrn_reflns_limit_k_min -24
_diffrn_reflns_limit_l_max 16
_diffrn_reflns_limit_l_min -16
_diffrn_reflns_number 14385
_diffrn_reflns_theta_full 25.68
_diffrn_reflns_theta_max 25.68
_diffrn_reflns_theta_min 2.92
_diffrn_standards_decay_% 0
_diffrn_standards_interval_time 0
_exptl_absorpt_coefficient_mu 1.332
_exptl_absorpt_correction_T_max 0.819
_exptl_absorpt_correction_T_min 0.760
_exptl_absorpt_correction_type empirical
_exptl_absorpt_process_details 'program DELABS from PLATON (Spek, 2000)'
_exptl_crystal_colour 'translucent light purple'
_exptl_crystal_density_diffrn 1.784
_exptl_crystal_density_meas ?
_exptl_crystal_description irregular
_exptl_crystal_F_000 1196
_exptl_crystal_size_max 0.20
_exptl_crystal_size_mid 0.20
_exptl_crystal_size_min 0.15
_refine_diff_density_max 1.028
_refine_diff_density_min -0.575
_refine_diff_density_rms 0.098
_refine_ls_extinction_method none
_refine_ls_goodness_of_fit_ref 0.988
_refine_ls_hydrogen_treatment mixed
_refine_ls_matrix_type full
_refine_ls_number_parameters 300
_refine_ls_number_reflns 3972
_refine_ls_number_restraints 30
_refine_ls_restrained_S_all 1.022
_refine_ls_R_factor_all 0.0797
_refine_ls_R_factor_gt 0.0603
_refine_ls_shift/su_max 0.001
_refine_ls_shift/su_mean 0.000
_refine_ls_structure_factor_coef Fsqd
_refine_ls_weighting_details 'calc w=1/[\s^2^(Fo^2^)+(0.0796P)^2^+5.8570P] where P=(Fo^2^+2Fc^2^)/3'
_refine_ls_weighting_scheme calc
_refine_ls_wR_factor_gt 0.1449
_refine_ls_wR_factor_ref 0.1583
_reflns_number_gt 3105
_reflns_number_total 3972
_reflns_threshold_expression >2sigma(I)
_cod_data_source_file ic034913gsi20030731_033505.cif
_cod_data_source_block yk10
_cod_database_code 4310657

loop_
_symmetry_equiv_pos_as_xyz
'x, y, z'
'-x, y+1/2, -z+1/2'
'-x, -y, -z'
'x, -y-1/2, z-1/2'

loop_
_atom_site_label
_atom_site_type_symbol
_atom_site_fract_x
_atom_site_fract_y
_atom_site_fract_z
_atom_site_U_iso_or_equiv
_atom_site_adp_type
_atom_site_occupancy
_atom_site_symmetry_multiplicity
_atom_site_calc_flag
_atom_site_refinement_flags
_atom_site_disorder_assembly
_atom_site_disorder_group
Cu Cu 0.75145(7) 0.88550(3) 0.27376(4) 0.0280(2) Uani 1 1 d . . .
N1 N 0.7629(6) 0.7988(2) 0.2079(4) 0.0461(12) Uani 1 1 d . . .
N2 N 0.5683(5) 0.8568(2) 0.3482(3) 0.0340(9) Uani 1 1 d . . .
H2N H 0.4580 0.8612 0.3025 0.041 Uiso 1 1 d R . .
N3 N 0.7573(5) 0.9699(2) 0.3542(3) 0.0347(9) Uani 1 1 d . . .
H3N H 0.8453 0.9604 0.4049 0.042 Uiso 1 1 d R . .
N4 N 0.9315(5) 0.9144(2) 0.1957(3) 0.0296(9) Uani 1 1 d . . .
H4N H 1.0248 0.9033 0.2395 0.036 Uiso 1 1 d R . .
N5 N 1.0928(5) 1.0269(2) 0.3276(3) 0.0359(10) Uani 1 1 d . . .
O1 O 0.7221(7) 0.6898(2) 0.1769(4) 0.0701(13) Uani 1 1 d . . .
H1 H 0.6633 0.6504 0.1910 0.084 Uiso 1 1 d R . .
O2 O 0.5618(8) 0.6170(3) 0.2916(5) 0.0932(19) Uani 1 1 d . . .
H2 H 0.5510 0.5728 0.3216 0.112 Uiso 1 1 d R . .
O3 O 1.0852(6) 1.0084(4) 0.4127(4) 0.096(2) Uani 1 1 d U . .
O4 O 1.2205(5) 1.0403(4) 0.3037(4) 0.0857(19) Uani 1 1 d . . .
C1 C 0.6995(8) 0.7435(3) 0.2292(5) 0.0464(14) Uani 1 1 d . . .
C2 C 0.5688(7) 0.7359(3) 0.2985(5) 0.0441(13) Uani 1 1 d . . .
C3 C 0.5814(6) 0.7884(3) 0.3835(4) 0.0375(11) Uani 1 1 d . . .
H3A H 0.4950 0.7801 0.4242 0.045 Uiso 1 1 calc R . .
H3B H 0.6863 0.7829 0.4280 0.045 Uiso 1 1 calc R . .
C4 C 0.5915(9) 0.6692(3) 0.3574(6) 0.0601(17) Uani 1 1 d . . .
H4A H 0.7032 0.6663 0.3942 0.072 Uiso 1 1 calc R . .
H4B H 0.5164 0.6674 0.4071 0.072 Uiso 1 1 calc R . .
C5 C 0.3998(8) 0.7375(3) 0.2318(6) 0.0626(18) Uani 1 1 d . . .
H5A H 0.3161 0.7420 0.2745 0.094 Uiso 1 1 calc R . .
H5B H 0.3827 0.6970 0.1933 0.094 Uiso 1 1 calc R . .
H5C H 0.3940 0.7745 0.1856 0.094 Uiso 1 1 calc R . .
C6 C 0.5709(7) 0.9038(3) 0.4371(5) 0.0461(14) Uani 1 1 d . . .
H6A H 0.4665 0.9023 0.4627 0.055 Uiso 1 1 calc R . .
H6B H 0.6581 0.8917 0.4924 0.055 Uiso 1 1 calc R . .
C7 C 0.6005(7) 0.9723(3) 0.3981(5) 0.0486(15) Uani 1 1 d . . .
H7A H 0.5097 0.9854 0.3459 0.058 Uiso 1 1 calc R . .
H7B H 0.6097 1.0042 0.4537 0.058 Uiso 1 1 calc R . .
C8 C 0.7856(7) 1.0331(3) 0.3058(5) 0.0481(14) Uani 1 1 d . . .
H8A H 0.7980 1.0673 0.3582 0.058 Uiso 1 1 calc R . .
H8B H 0.6879 1.0438 0.2572 0.058 Uiso 1 1 calc R . .
C9 C 0.9340(6) 1.0364(3) 0.2502(4) 0.0368(11) Uani 1 1 d . . .
C10 C 0.9325(6) 0.9854(3) 0.1641(4) 0.0357(11) Uani 1 1 d . . .
H10A H 0.8359 0.9934 0.1131 0.043 Uiso 1 1 calc R . .
H10B H 1.0287 0.9928 0.1315 0.043 Uiso 1 1 calc R . .
C11 C 0.9435(7) 1.1057(3) 0.2050(6) 0.0528(16) Uani 1 1 d . . .
H11A H 0.8470 1.1136 0.1553 0.079 Uiso 1 1 calc R . .
H11B H 1.0399 1.1089 0.1726 0.079 Uiso 1 1 calc R . .
H11C H 0.9495 1.1381 0.2587 0.079 Uiso 1 1 calc R . .
C12 C 0.9116(7) 0.8700(3) 0.1044(4) 0.0404(12) Uani 1 1 d . . .
H12A H 1.0077 0.8732 0.0703 0.048 Uiso 1 1 calc R . .
H12B H 0.8154 0.8830 0.0562 0.048 Uiso 1 1 calc R . .
C13 C 0.8917(7) 0.7993(3) 0.1401(4) 0.0412(12) Uani 1 1 d . . .
H13A H 0.8591 0.7706 0.0815 0.049 Uiso 1 1 calc R . .
H13B H 0.9954 0.7833 0.1773 0.049 Uiso 1 1 calc R . .
Cl1 Cl 0.38219(15) 0.94157(7) 0.10261(10) 0.0377(3) Uani 1 1 d . . .
O5 O 0.5541(5) 0.9420(3) 0.1376(3) 0.0607(13) Uani 1 1 d . . .
O6 O 0.3261(6) 1.0092(2) 0.0848(4) 0.0593(12) Uani 1 1 d . . .
O7 O 0.3395(8) 0.9068(3) 0.0101(4) 0.0812(16) Uani 1 1 d . . .
O8 O 0.3020(5) 0.9121(2) 0.1820(4) 0.0572(12) Uani 1 1 d . . .
Cl2 Cl 1.09938(16) 0.81844(8) 0.44017(10) 0.0450(4) Uani 1 1 d . . .
O9 O 0.9504(6) 0.8531(3) 0.4415(4) 0.0676(13) Uani 1 1 d U . .
O10 O 1.0586(9) 0.7512(3) 0.4219(6) 0.104(2) Uani 1 1 d U . .
O11 O 1.2105(7) 0.8309(3) 0.5307(4) 0.0906(17) Uani 1 1 d U . .
O12 O 1.1772(5) 0.8431(3) 0.3565(4) 0.0660(13) Uani 1 1 d U . .

loop_
_atom_site_aniso_label
_atom_site_aniso_U_11
_atom_site_aniso_U_22
_atom_site_aniso_U_33
_atom_site_aniso_U_23
_atom_site_aniso_U_13
_atom_site_aniso_U_12
Cu 0.0276(3) 0.0292(3) 0.0272(3) -0.0025(2) 0.0048(2) -0.0004(2)
N1 0.043(3) 0.037(3) 0.062(3) -0.011(2) 0.018(2) -0.001(2)
N2 0.032(2) 0.039(2) 0.032(2) -0.0033(18) 0.0081(17) -0.0024(18)
N3 0.029(2) 0.035(2) 0.042(2) -0.0079(19) 0.0103(18) -0.0008(17)
N4 0.0256(19) 0.035(2) 0.028(2) -0.0035(17) 0.0043(16) -0.0005(16)
N5 0.036(2) 0.033(2) 0.039(2) -0.0030(19) 0.0061(19) -0.0063(18)
O1 0.084(3) 0.051(3) 0.077(3) -0.020(3) 0.016(3) 0.000(2)
O2 0.098(4) 0.068(4) 0.110(5) 0.003(3) 0.002(4) -0.005(3)
O3 0.059(3) 0.161(6) 0.062(3) 0.024(3) -0.009(2) -0.041(3)
O4 0.033(2) 0.156(6) 0.067(3) 0.041(4) 0.007(2) 0.009(3)
C1 0.056(3) 0.041(3) 0.041(3) -0.008(3) 0.005(3) -0.004(3)
C2 0.043(3) 0.036(3) 0.051(3) 0.003(2) 0.002(3) -0.009(2)
C3 0.035(3) 0.040(3) 0.038(3) 0.002(2) 0.004(2) -0.001(2)
C4 0.070(4) 0.041(3) 0.068(4) 0.012(3) 0.008(3) 0.000(3)
C5 0.060(4) 0.052(4) 0.070(5) -0.007(3) -0.010(3) -0.016(3)
C6 0.040(3) 0.061(4) 0.041(3) -0.012(3) 0.020(2) -0.008(3)
C7 0.038(3) 0.054(4) 0.060(4) -0.022(3) 0.025(3) -0.005(3)
C8 0.039(3) 0.034(3) 0.074(4) -0.014(3) 0.018(3) -0.001(2)
C9 0.028(2) 0.030(3) 0.050(3) 0.002(2) 0.000(2) -0.002(2)
C10 0.031(2) 0.042(3) 0.034(3) 0.010(2) 0.002(2) -0.004(2)
C11 0.040(3) 0.039(3) 0.076(4) 0.014(3) -0.004(3) -0.002(2)
C12 0.037(3) 0.056(3) 0.030(3) -0.014(2) 0.009(2) -0.004(2)
C13 0.040(3) 0.044(3) 0.040(3) -0.019(2) 0.010(2) -0.003(2)
Cl1 0.0313(6) 0.0415(7) 0.0393(7) 0.0026(5) 0.0024(5) -0.0014(5)
O5 0.0287(19) 0.087(3) 0.063(3) 0.039(2) -0.0036(18) -0.008(2)
O6 0.074(3) 0.048(3) 0.060(3) 0.013(2) 0.023(2) 0.012(2)
O7 0.102(4) 0.076(4) 0.062(3) -0.024(3) 0.000(3) -0.018(3)
O8 0.033(2) 0.070(3) 0.070(3) 0.029(2) 0.0117(19) 0.0027(19)
Cl2 0.0408(7) 0.0557(8) 0.0370(7) 0.0082(6) 0.0015(5) 0.0069(6)
O9 0.050(2) 0.086(3) 0.068(3) 0.009(2) 0.015(2) 0.007(2)
O10 0.129(4) 0.084(3) 0.105(4) -0.007(3) 0.037(3) 0.000(3)
O11 0.082(3) 0.119(4) 0.065(3) -0.002(3) -0.009(2) 0.018(3)
O12 0.046(2) 0.104(4) 0.050(2) 0.022(2) 0.0136(19) 0.009(2)

loop_
_atom_type_symbol
_atom_type_description
_atom_type_scat_dispersion_real
_atom_type_scat_dispersion_imag
_atom_type_scat_source
C C 0.0033 0.0016 'International Tables Vol C Tables 4.2.6.8 and 6.1.1.4'
H H 0.0000 0.0000 'International Tables Vol C Tables 4.2.6.8 and 6.1.1.4'
N N 0.0061 0.0033 'International Tables Vol C Tables 4.2.6.8 and 6.1.1.4'
O O 0.0106 0.0060 'International Tables Vol C Tables 4.2.6.8 and 6.1.1.4'
Cl Cl 0.1484 0.1585 'International Tables Vol C Tables 4.2.6.8 and 6.1.1.4'
Cu Cu 0.3201 1.2651 'International Tables Vol C Tables 4.2.6.8 and 6.1.1.4'

loop_
_geom_angle_atom_site_label_1
_geom_angle_atom_site_label_2
_geom_angle_atom_site_label_3
_geom_angle
_geom_angle_site_symmetry_1
_geom_angle_site_symmetry_3
_geom_angle_publ_flag
N1 Cu N3 173.6(2) . . ?
N1 Cu N2 93.03(19) . . ?
N3 Cu N2 86.64(17) . . ?
N1 Cu N4 86.58(18) . . ?
N3 Cu N4 93.90(16) . . ?
N2 Cu N4 178.58(16) . . ?
C1 N1 C13 119.4(5) . . ?
C3 N2 C6 110.7(4) . . ?
C8 N3 C7 110.5(4) . . ?
C10 N4 C12 110.8(4) . . ?
O4 N5 O3 120.4(5) . . ?
O4 N5 C9 119.5(5) . . ?
O3 N5 C9 120.0(5) . . ?
N1 C1 O1 120.3(6) . . ?
N1 C1 C2 124.6(5) . . ?
O1 C1 C2 114.0(5) . . ?
C5 C2 C1 108.3(5) . . ?
C5 C2 C3 111.1(5) . . ?
C1 C2 C3 113.5(4) . . ?
C5 C2 C4 109.6(5) . . ?
C1 C2 C4 110.3(5) . . ?
C3 C2 C4 103.9(5) . . ?
N2 C3 C2 115.1(4) . . ?
O2 C4 C2 110.7(6) . . ?
C7 C6 N2 106.9(4) . . ?
N3 C7 C6 107.5(5) . . ?
N3 C8 C9 116.5(4) . . ?
C8 C9 C10 114.6(4) . . ?
C8 C9 C11 108.9(5) . . ?
C10 C9 C11 108.6(5) . . ?
C8 C9 N5 109.4(5) . . ?
C10 C9 N5 108.5(4) . . ?
C11 C9 N5 106.5(4) . . ?
N4 C10 C9 115.9(4) . . ?
N4 C12 C13 108.4(4) . . ?
N1 C13 C12 108.4(4) . . ?
O7 Cl1 O5 112.8(4) . . ?
O7 Cl1 O6 107.4(3) . . ?
O5 Cl1 O6 108.9(3) . . ?
O7 Cl1 O8 110.2(3) . . ?
O5 Cl1 O8 108.0(2) . . ?
O6 Cl1 O8 109.6(3) . . ?
O11 Cl2 O9 110.3(3) . . ?
O11 Cl2 O10 115.0(4) . . ?
O9 Cl2 O10 107.2(4) . . ?
O11 Cl2 O12 106.4(3) . . ?
O9 Cl2 O12 109.1(3) . . ?
O10 Cl2 O12 108.6(4) . . ?

loop_
_geom_bond_atom_site_label_1
_geom_bond_atom_site_label_2
_geom_bond_distance
_geom_bond_site_symmetry_2
_geom_bond_publ_flag
Cu N1 1.961(5) . ?
Cu N3 2.002(4) . ?
Cu N2 2.007(4) . ?
Cu N4 2.018(4) . ?
N1 C1 1.279(8) . ?
N1 C13 1.490(7) . ?
N2 C3 1.454(7) . ?
N2 C6 1.507(7) . ?
N3 C8 1.459(7) . ?
N3 C7 1.494(6) . ?
N4 C10 1.488(6) . ?
N4 C12 1.491(6) . ?
N5 O4 1.173(6) . ?
N5 O3 1.196(7) . ?
N5 C9 1.538(7) . ?
O1 C1 1.312(7) . ?
O2 C4 1.361(9) . ?
C1 C2 1.524(9) . ?
C2 C5 1.522(8) . ?
C2 C3 1.534(8) . ?
C2 C4 1.550(8) . ?
C6 C7 1.505(9) . ?
C8 C9 1.520(8) . ?
C9 C10 1.532(8) . ?
C9 C11 1.524(8) . ?
C12 C13 1.515(8) . ?
Cl1 O7 1.405(5) . ?
Cl1 O5 1.415(4) . ?
Cl1 O6 1.446(5) . ?
Cl1 O8 1.451(4) . ?
Cl2 O11 1.409(6) . ?
Cl2 O9 1.411(5) . ?
Cl2 O10 1.407(7) . ?
Cl2 O12 1.449(5) . ?

loop_
_geom_hbond_atom_site_label_D
_geom_hbond_atom_site_label_H
_geom_hbond_atom_site_label_A
_geom_hbond_distance_DH
_geom_hbond_distance_HA
_geom_hbond_distance_DA
_geom_hbond_angle_DHA
_geom_hbond_site_symmetry_A
O1 H1 O2 0.96 1.81 2.609(9) 138.8 .
O2 H2 O6 0.99 1.95 2.786(8) 141.2 2_645
